data_7106222
loop_
_publ_author_name
'Sanjeev P. Mahanta'
'B. Sathish Kumar'
'Pradeepta K. Panda'

_publ_section_title
;
 Meso-diacylated calix[4]pyrrole: Structural diversities and enhanced
 binding towards dihydrogenphosphate ion
;
_journal_name_full Chem.Commun.
_journal_page_first 4496
_journal_paper_doi 10.1039/c1cc10284b
_journal_volume 47
_journal_year 2011
_chemical_formula_moiety 'C12 H14 N2 O'
_chemical_formula_sum 'C12 H14 N2 O'
_chemical_formula_weight 202.25
_chemical_name_systematic
;
?
;
_space_group_IT_number 14
_symmetry_cell_setting monoclinic
_symmetry_space_group_name_Hall '-P 2ybc'
_symmetry_space_group_name_H-M 'P 1 21/c 1'
_atom_sites_solution_hydrogens geom
_atom_sites_solution_primary direct
_atom_sites_solution_secondary difmap
_audit_creation_method SHELXL-97
_cell_angle_alpha 90.00
_cell_angle_beta 103.131(2)
_cell_angle_gamma 90.00
_cell_formula_units_Z 4
_cell_length_a 7.0771(7)
_cell_length_b 19.1132(19)
_cell_length_c 8.2747(8)
_cell_measurement_reflns_used 5215
_cell_measurement_temperature 298(2)
_cell_measurement_theta_max 25.89
_cell_measurement_theta_min 2.74
_cell_volume 1090.02(19)
_computing_cell_refinement 'Bruker SMART'
_computing_data_collection 'Bruker SMART'
_computing_data_reduction 'Bruker SAINT'
_computing_molecular_graphics 'Bruker SHELXTL'
_computing_publication_material 'Bruker SHELXTL'
_computing_structure_refinement 'SHELXL-97 (Sheldrick, 1997)'
_computing_structure_solution 'SHELXS-97 (Sheldrick, 1990)'
_diffrn_ambient_temperature 298(2)
_diffrn_measured_fraction_theta_full 0.999
_diffrn_measured_fraction_theta_max 0.999
_diffrn_measurement_device_type 'CCD area detector'
_diffrn_measurement_method 'phi and omega scans'
_diffrn_radiation_monochromator graphite
_diffrn_radiation_source 'fine-focus sealed tube'
_diffrn_radiation_type MoK\a
_diffrn_radiation_wavelength 0.71073
_diffrn_reflns_av_R_equivalents 0.0249
_diffrn_reflns_av_sigmaI/netI 0.0198
_diffrn_reflns_limit_h_max 8
_diffrn_reflns_limit_h_min -8
_diffrn_reflns_limit_k_max 23
_diffrn_reflns_limit_k_min -23
_diffrn_reflns_limit_l_max 9
_diffrn_reflns_limit_l_min -10
_diffrn_reflns_number 10215
_diffrn_reflns_theta_full 25.98
_diffrn_reflns_theta_max 25.98
_diffrn_reflns_theta_min 2.13
_exptl_absorpt_coefficient_mu 0.080
_exptl_absorpt_correction_T_max 0.9912
_exptl_absorpt_correction_T_min 0.9386
_exptl_absorpt_correction_type multi-scan
_exptl_absorpt_process_details 'Bruker AXS SADABS program'
_exptl_crystal_colour colorless
_exptl_crystal_density_diffrn 1.232
_exptl_crystal_density_method 'not measured'
_exptl_crystal_description plate
_exptl_crystal_F_000 432
_exptl_crystal_size_max 0.80
_exptl_crystal_size_mid 0.23
_exptl_crystal_size_min 0.11
_refine_diff_density_max 0.193
_refine_diff_density_min -0.140
_refine_diff_density_rms 0.033
_refine_ls_extinction_method none
_refine_ls_goodness_of_fit_ref 1.047
_refine_ls_hydrogen_treatment mixed
_refine_ls_matrix_type full
_refine_ls_number_parameters 146
_refine_ls_number_reflns 2137
_refine_ls_number_restraints 0
_refine_ls_restrained_S_all 1.047
_refine_ls_R_factor_all 0.0550
_refine_ls_R_factor_gt 0.0468
_refine_ls_shift/su_max 0.001
_refine_ls_shift/su_mean 0.000
_refine_ls_structure_factor_coef Fsqd
_refine_ls_weighting_details 'calc w=1/[\s^2^(Fo^2^)+(0.0625P)^2^+0.2343P] where P=(Fo^2^+2Fc^2^)/3'
_refine_ls_weighting_scheme calc
_refine_ls_wR_factor_gt 0.1188
_refine_ls_wR_factor_ref 0.1242
_reflns_number_gt 1825
_reflns_number_total 2137
_reflns_threshold_expression >2sigma(I)
_cod_data_source_file c1cc10284b.txt
_cod_data_source_block 5
_cod_original_sg_symbol_H-M 'P2(1)/c '
_cod_database_code 7106222

loop_
_symmetry_equiv_pos_as_xyz
'x, y, z'
'-x, y+1/2, -z+1/2'
'-x, -y, -z'
'x, -y-1/2, z-1/2'

loop_
_atom_site_label
_atom_site_type_symbol
_atom_site_fract_x
_atom_site_fract_y
_atom_site_fract_z
_atom_site_U_iso_or_equiv
_atom_site_adp_type
_atom_site_occupancy
_atom_site_symmetry_multiplicity
_atom_site_calc_flag
_atom_site_refinement_flags
_atom_site_disorder_assembly
_atom_site_disorder_group
O1 O 0.25622(18) 0.50813(6) 0.44936(16) 0.0601(4) Uani 1 1 d . . .
C4 C 0.2418(2) 0.37437(7) 0.56622(19) 0.0423(4) Uani 1 1 d . . .
N2 N 0.0544(2) 0.29897(8) 0.20409(19) 0.0577(4) Uani 1 1 d . . .
N1 N 0.0785(2) 0.39496(8) 0.61371(19) 0.0548(4) Uani 1 1 d . . .
C3 C 0.3627(2) 0.34554(9) 0.7031(2) 0.0518(4) Uani 1 1 d . . .
H3 H 0.4845 0.3264 0.7076 0.062 Uiso 1 1 calc R . .
C6 C 0.2975(2) 0.46393(8) 0.35907(19) 0.0455(4) Uani 1 1 d . . .
C9 C 0.0855(2) 0.36496(8) 0.26480(18) 0.0418(4) Uani 1 1 d . . .
C5 C 0.2677(2) 0.38542(7) 0.39193(18) 0.0401(4) Uani 1 1 d . . .
C8 C 0.4462(2) 0.34382(9) 0.3689(2) 0.0508(4) Uani 1 1 d . . .
H8A H 0.5613 0.3632 0.4389 0.076 Uiso 1 1 calc R . .
H8B H 0.4555 0.3466 0.2551 0.076 Uiso 1 1 calc R . .
H8C H 0.4331 0.2958 0.3982 0.076 Uiso 1 1 calc R . .
C10 C -0.0747(2) 0.40318(9) 0.1948(2) 0.0537(4) Uani 1 1 d . . .
H10 H -0.0937 0.4504 0.2130 0.064 Uiso 1 1 calc R . .
C1 C 0.0954(3) 0.38084(9) 0.7771(2) 0.0640(5) Uani 1 1 d . . .
H1 H 0.0032 0.3906 0.8381 0.077 Uiso 1 1 calc R . .
C11 C -0.2066(2) 0.35842(11) 0.0899(2) 0.0600(5) Uani 1 1 d . . .
H11 H -0.3282 0.3706 0.0265 0.072 Uiso 1 1 calc R . .
C12 C -0.1240(3) 0.29518(11) 0.0988(2) 0.0661(5) Uani 1 1 d . . .
H12 H -0.1789 0.2554 0.0426 0.079 Uiso 1 1 calc R . .
C2 C 0.2693(3) 0.35014(10) 0.8357(2) 0.0619(5) Uani 1 1 d . . .
H2 H 0.3183 0.3349 0.9438 0.074 Uiso 1 1 calc R . .
C7 C 0.3755(3) 0.48339(10) 0.2113(2) 0.0682(5) Uani 1 1 d . . .
H7A H 0.3412 0.5309 0.1805 0.102 Uiso 1 1 calc R . .
H7B H 0.3211 0.4530 0.1203 0.102 Uiso 1 1 calc R . .
H7C H 0.5142 0.4787 0.2383 0.102 Uiso 1 1 calc R . .
H1A H -0.018(3) 0.4156(11) 0.556(2) 0.069(6) Uiso 1 1 d . . .
H2A H 0.130(3) 0.2638(11) 0.232(2) 0.067(6) Uiso 1 1 d . . .

loop_
_atom_site_aniso_label
_atom_site_aniso_U_11
_atom_site_aniso_U_22
_atom_site_aniso_U_33
_atom_site_aniso_U_23
_atom_site_aniso_U_13
_atom_site_aniso_U_12
O1 0.0640(8) 0.0445(6) 0.0707(8) -0.0063(6) 0.0132(6) 0.0040(5)
C4 0.0431(8) 0.0395(7) 0.0430(8) -0.0039(6) 0.0072(6) -0.0013(6)
N2 0.0548(9) 0.0456(8) 0.0655(10) -0.0063(7) -0.0018(7) -0.0031(7)
N1 0.0552(9) 0.0581(9) 0.0535(9) 0.0010(7) 0.0176(7) 0.0088(7)
C3 0.0523(9) 0.0519(9) 0.0468(9) 0.0011(7) 0.0017(7) -0.0044(7)
C6 0.0412(8) 0.0445(8) 0.0463(9) -0.0025(7) 0.0010(6) -0.0025(6)
C9 0.0397(8) 0.0455(8) 0.0402(8) -0.0017(6) 0.0087(6) -0.0011(6)
C5 0.0371(7) 0.0416(8) 0.0401(8) -0.0017(6) 0.0054(6) 0.0010(6)
C8 0.0422(8) 0.0551(9) 0.0549(10) -0.0048(7) 0.0104(7) 0.0035(7)
C10 0.0451(9) 0.0578(10) 0.0549(10) -0.0017(7) 0.0044(7) 0.0042(7)
C1 0.0834(14) 0.0621(11) 0.0548(11) -0.0085(8) 0.0329(10) -0.0067(10)
C11 0.0402(9) 0.0865(14) 0.0493(10) 0.0035(8) 0.0016(7) -0.0056(8)
C12 0.0593(11) 0.0678(12) 0.0630(11) -0.0095(9) -0.0031(9) -0.0188(9)
C2 0.0822(13) 0.0608(11) 0.0400(9) -0.0006(7) 0.0083(8) -0.0143(10)
C7 0.0907(14) 0.0579(11) 0.0566(11) 0.0034(8) 0.0178(10) -0.0169(10)

loop_
_atom_type_symbol
_atom_type_description
_atom_type_scat_dispersion_real
_atom_type_scat_dispersion_imag
_atom_type_scat_source
C C 0.0033 0.0016 'International Tables Vol C Tables 4.2.6.8 and 6.1.1.4'
H H 0.0000 0.0000 'International Tables Vol C Tables 4.2.6.8 and 6.1.1.4'
N N 0.0061 0.0033 'International Tables Vol C Tables 4.2.6.8 and 6.1.1.4'
O O 0.0106 0.0060 'International Tables Vol C Tables 4.2.6.8 and 6.1.1.4'

loop_
_geom_angle_atom_site_label_1
_geom_angle_atom_site_label_2
_geom_angle_atom_site_label_3
_geom_angle
_geom_angle_site_symmetry_1
_geom_angle_site_symmetry_3
_geom_angle_publ_flag
N1 C4 C3 106.80(15) . . ?
N1 C4 C5 122.07(13) . . ?
C3 C4 C5 131.12(14) . . ?
C9 N2 C12 109.57(16) . . ?
C9 N2 H2A 126.1(13) . . ?
C12 N2 H2A 124.1(13) . . ?
C1 N1 C4 110.00(16) . . ?
C1 N1 H1A 122.5(14) . . ?
C4 N1 H1A 127.5(14) . . ?
C4 C3 C2 107.70(16) . . ?
C4 C3 H3 126.2 . . ?
C2 C3 H3 126.2 . . ?
O1 C6 C7 121.15(15) . . ?
O1 C6 C5 120.54(15) . . ?
C7 C6 C5 118.30(14) . . ?
N2 C9 C10 106.96(14) . . ?
N2 C9 C5 122.46(13) . . ?
C10 C9 C5 130.54(14) . . ?
C4 C5 C9 110.95(12) . . ?
C4 C5 C8 109.09(12) . . ?
C9 C5 C8 111.86(12) . . ?
C4 C5 C6 110.76(12) . . ?
C9 C5 C6 104.84(11) . . ?
C8 C5 C6 109.28(12) . . ?
C5 C8 H8A 109.5 . . ?
C5 C8 H8B 109.5 . . ?
H8A C8 H8B 109.5 . . ?
C5 C8 H8C 109.5 . . ?
H8A C8 H8C 109.5 . . ?
H8B C8 H8C 109.5 . . ?
C9 C10 C11 107.86(16) . . ?
C9 C10 H10 126.1 . . ?
C11 C10 H10 126.1 . . ?
C2 C1 N1 108.11(16) . . ?
C2 C1 H1 125.9 . . ?
N1 C1 H1 125.9 . . ?
C12 C11 C10 107.14(15) . . ?
C12 C11 H11 126.4 . . ?
C10 C11 H11 126.4 . . ?
C11 C12 N2 108.47(16) . . ?
C11 C12 H12 125.8 . . ?
N2 C12 H12 125.8 . . ?
C1 C2 C3 107.39(16) . . ?
C1 C2 H2 126.3 . . ?
C3 C2 H2 126.3 . . ?
C6 C7 H7A 109.5 . . ?
C6 C7 H7B 109.5 . . ?
H7A C7 H7B 109.5 . . ?
C6 C7 H7C 109.5 . . ?
H7A C7 H7C 109.5 . . ?
H7B C7 H7C 109.5 . . ?

loop_
_geom_bond_atom_site_label_1
_geom_bond_atom_site_label_2
_geom_bond_distance
_geom_bond_site_symmetry_2
_geom_bond_publ_flag
O1 C6 1.2068(19) . ?
C4 N1 1.361(2) . ?
C4 C3 1.371(2) . ?
C4 C5 1.509(2) . ?
N2 C9 1.357(2) . ?
N2 C12 1.363(2) . ?
N2 H2A 0.86(2) . ?
N1 C1 1.357(2) . ?
N1 H1A 0.84(2) . ?
C3 C2 1.406(3) . ?
C3 H3 0.9300 . ?
C6 C7 1.499(2) . ?
C6 C5 1.548(2) . ?
C9 C10 1.362(2) . ?
C9 C5 1.5186(19) . ?
C5 C8 1.541(2) . ?
C8 H8A 0.9600 . ?
C8 H8B 0.9600 . ?
C8 H8C 0.9600 . ?
C10 C11 1.410(2) . ?
C10 H10 0.9300 . ?
C1 C2 1.350(3) . ?
C1 H1 0.9300 . ?
C11 C12 1.337(3) . ?
C11 H11 0.9300 . ?
C12 H12 0.9300 . ?
C2 H2 0.9300 . ?
C7 H7A 0.9600 . ?
C7 H7B 0.9600 . ?
C7 H7C 0.9600 . ?

loop_
_cod_related_entry_id
_cod_related_entry_database
_cod_related_entry_code
1 ChemSpider 30653269
